data_7123823
loop_
_publ_author_name
'Hailmann, Michael'
'Hupp, Benjamin'
'Himmelspach, Alexander'
'Keppner, Fabian'
'Hennig, Philipp T.'
'Bertermann, R\"udiger'
'Steffen, Andreas'
'Finze, Maik'

_publ_section_title
;
 Carba-closo-dodecaboranylethynyl ligands facilitating luminescent
 reversed charge-transfer excited states in gold/silver complexes
;
_journal_name_full 'Chemical Communications'
_journal_paper_doi 10.1039/C9CC05060D
_journal_year 2019
_chemical_formula_moiety 'C82 H94 Ag4 B22 O2 P4 S2'
_chemical_formula_sum 'C82 H94 Ag4 B22 O2 P4 S2'
_chemical_formula_weight 1968.87
_space_group_crystal_system monoclinic
_space_group_IT_number 14
_space_group_name_Hall '-P 2yn'
_space_group_name_H-M_alt 'P 1 21/n 1'
_symmetry_space_group_name_Hall '-P 2yn'
_symmetry_space_group_name_H-M 'P 1 21/n 1'
_atom_sites_solution_hydrogens mixed
_atom_sites_solution_primary iterative
_atom_sites_solution_secondary difmap
_audit_creation_method SHELXL-2014/7
_audit_update_record
;
2018-07-16 deposited with the CCDC.    2019-07-10 downloaded from the CCDC.
;
_cell_angle_alpha 90
_cell_angle_beta 91.565(2)
_cell_angle_gamma 90
_cell_formula_units_Z 2
_cell_length_a 13.4734(9)
_cell_length_b 16.7754(12)
_cell_length_c 19.1508(13)
_cell_measurement_reflns_used 9793
_cell_measurement_temperature 100(2)
_cell_measurement_theta_max 26.9485
_cell_measurement_theta_min 2.192
_cell_volume 4326.9(5)
_computing_cell_refinement 'Saint+ ver. V8.34A (Bruker AXS)'
_computing_data_collection 'APEX2 ver. 2014.9 (Bruker AXS)'
_computing_data_reduction 'Saint+ ver. V8.34A (Bruker AXS)'
_computing_molecular_graphics 'ShelXLe (Huebschle et all, 2011)'
_computing_publication_material 'SHELXL-2014/7 (Sheldrick, 2014)'
_computing_structure_refinement 'SHELXL-2014/7 (Sheldrick, 2014)'
_computing_structure_solution 'SHELXT (Sheldrick, 2014)'
_diffrn_ambient_temperature 100(2)
_diffrn_detector 'CCD area detector (Apex2)'
_diffrn_measured_fraction_theta_full 1.000
_diffrn_measured_fraction_theta_max 0.999
_diffrn_measurement_device_type 'Bruker X8-APEX II'
_diffrn_measurement_method '\f and \w scans'
_diffrn_radiation_monochromator 'multi-layer mirror'
_diffrn_radiation_type MoK\a
_diffrn_radiation_wavelength 0.71073
_diffrn_reflns_av_R_equivalents 0.0365
_diffrn_reflns_av_unetI/netI 0.0258
_diffrn_reflns_Laue_measured_fraction_full 1.000
_diffrn_reflns_Laue_measured_fraction_max 0.999
_diffrn_reflns_limit_h_max 17
_diffrn_reflns_limit_h_min -17
_diffrn_reflns_limit_k_max 21
_diffrn_reflns_limit_k_min -21
_diffrn_reflns_limit_l_max 24
_diffrn_reflns_limit_l_min -24
_diffrn_reflns_number 60612
_diffrn_reflns_point_group_measured_fraction_full 1.000
_diffrn_reflns_point_group_measured_fraction_max 0.999
_diffrn_reflns_theta_full 26.000
_diffrn_reflns_theta_max 26.956
_diffrn_reflns_theta_min 1.614
_diffrn_source 'rotating-anode (Nonius FR-591)'
_exptl_absorpt_coefficient_mu 1.061
_exptl_absorpt_correction_T_max 0.7454
_exptl_absorpt_correction_T_min 0.7162
_exptl_absorpt_correction_type multi-scan
_exptl_absorpt_process_details 'SadAbs 2014/5 (Bruker AXS)'
_exptl_crystal_colour colorless
_exptl_crystal_density_diffrn 1.511
_exptl_crystal_description block
_exptl_crystal_F_000 1984
_exptl_crystal_size_max 0.13
_exptl_crystal_size_mid 0.11
_exptl_crystal_size_min 0.10
_refine_diff_density_max 0.409
_refine_diff_density_min -0.342
_refine_diff_density_rms 0.065
_refine_ls_extinction_method none
_refine_ls_goodness_of_fit_ref 1.036
_refine_ls_hydrogen_treatment mixed
_refine_ls_matrix_type full
_refine_ls_number_parameters 569
_refine_ls_number_reflns 9412
_refine_ls_number_restraints 0
_refine_ls_restrained_S_all 1.036
_refine_ls_R_factor_all 0.0307
_refine_ls_R_factor_gt 0.0225
_refine_ls_shift/su_max 0.002
_refine_ls_shift/su_mean 0.000
_refine_ls_structure_factor_coef Fsqd
_refine_ls_weighting_details 'w=1/[\s^2^(Fo^2^)+(0.0186P)^2^+2.7481P] where P=(Fo^2^+2Fc^2^)/3'
_refine_ls_weighting_scheme calc
_refine_ls_wR_factor_gt 0.0476
_refine_ls_wR_factor_ref 0.0505
_reflns_Friedel_coverage 0.000
_reflns_number_gt 8087
_reflns_number_total 9412
_reflns_threshold_expression 'I > 2\s(I)'
_cod_data_source_file c9cc05060d2.cif
_cod_data_source_block '[12-(Ph3PAg)CC-closo-1-CB11H11]DMSO'
_cod_database_code 7123823
_shelx_shelxl_version_number 2014/7
_shelx_space_group_comment
;
The symmetry employed for this shelxl refinement is uniquely defined
by the following loop, which should always be used as a source of
symmetry information in preference to the above space-group names.
They are only intended as comments.
;

loop_
_space_group_symop_operation_xyz
'x, y, z'
'-x+1/2, y+1/2, -z+1/2'
'-x, -y, -z'
'x-1/2, -y-1/2, z-1/2'

loop_
_atom_site_label
_atom_site_type_symbol
_atom_site_fract_x
_atom_site_fract_y
_atom_site_fract_z
_atom_site_U_iso_or_equiv
_atom_site_adp_type
_atom_site_occupancy
_atom_site_site_symmetry_order
_atom_site_calc_flag
_atom_site_refinement_flags_posn
_atom_site_refinement_flags_adp
Ag01 Ag 0.41873(2) 0.45766(2) 0.34841(2) 0.01575(4) Uani 1 1 d . .
H1 H 0.1433(17) 0.6013(13) 0.7496(12) 0.029(6) Uiso 1 1 d . .
B1 B 0.28461(15) 0.54087(12) 0.56610(11) 0.0130(4) Uani 1 1 d . .
C1 C 0.17488(16) 0.58673(13) 0.70726(11) 0.0231(5) Uani 1 1 d . .
O1 O 0.29478(11) 0.32444(9) 0.37745(7) 0.0250(3) Uani 1 1 d . .
S1 S 0.23962(4) 0.33685(3) 0.44334(3) 0.02017(11) Uani 1 1 d . .
Ag02 Ag 0.48039(2) 0.40544(2) 0.50914(2) 0.01769(4) Uani 1 1 d . .
H2 H 0.2609(15) 0.7132(13) 0.6977(11) 0.022(6) Uiso 1 1 d . .
P003 P 0.41069(3) 0.44961(3) 0.22434(2) 0.01287(10) Uani 1 1 d . .
H3 H 0.0744(16) 0.6751(13) 0.6328(11) 0.028(6) Uiso 1 1 d . .
P004 P 0.50116(4) 0.27509(3) 0.55578(3) 0.01479(10) Uani 1 1 d . .
H4 H 0.0372(16) 0.5099(12) 0.6585(11) 0.024(6) Uiso 1 1 d . .
C007 C 0.34227(13) 0.51665(10) 0.50062(10) 0.0125(4) Uani 1 1 d . .
H7 H 0.2522(15) 0.6890(12) 0.5454(11) 0.021(6) Uiso 1 1 d . .
H6 H 0.3356(16) 0.5721(13) 0.7615(12) 0.028(6) Uiso 1 1 d . .
H5 H 0.1972(16) 0.4484(13) 0.7380(11) 0.024(6) Uiso 1 1 d . .
C008 C 0.38721(13) 0.49687(10) 0.44904(10) 0.0131(4) Uani 1 1 d . .
H8 H 0.4162(15) 0.6216(12) 0.6280(10) 0.017(5) Uiso 1 1 d . .
C009 C 0.42373(13) 0.35286(11) 0.18310(10) 0.0143(4) Uani 1 1 d . .
H9 H 0.1101(15) 0.5592(12) 0.5206(11) 0.021(6) Uiso 1 1 d . .
C00A C 0.49013(13) 0.51753(11) 0.17800(10) 0.0143(4) Uani 1 1 d . .
C00B C 0.47628(14) 0.29342(11) 0.21826(10) 0.0176(4) Uani 1 1 d . .
H00B H 0.5032 0.3031 0.2627 0.021 Uiso 1 1 calc R U
C00C C 0.56124(14) 0.20450(11) 0.49981(10) 0.0162(4) Uani 1 1 d . .
C00D C 0.51563(14) 0.58829(11) 0.21134(11) 0.0181(4) Uani 1 1 d . .
H00D H 0.4951 0.5976 0.2566 0.022 Uiso 1 1 calc R U
C00E C 0.28688(14) 0.48114(11) 0.19697(10) 0.0160(4) Uani 1 1 d . .
C00F C 0.57740(14) 0.27697(11) 0.63501(10) 0.0158(4) Uani 1 1 d . .
C00G C 0.38771(14) 0.22637(11) 0.58080(10) 0.0165(4) Uani 1 1 d . .
C00H C 0.52170(14) 0.50428(12) 0.11077(10) 0.0191(4) Uani 1 1 d . .
H00H H 0.5057 0.4568 0.0880 0.023 Uiso 1 1 calc R U
C00I C 0.62198(15) 0.14427(13) 0.52541(11) 0.0235(5) Uani 1 1 d . .
H00I H 0.6324 0.1384 0.5733 0.028 Uiso 1 1 calc R U
C00J C 0.20880(15) 0.44862(13) 0.23275(11) 0.0233(4) Uani 1 1 d . .
H00J H 0.2215 0.4121 0.2684 0.028 Uiso 1 1 calc R U
C00K C 0.36418(16) 0.14795(12) 0.56547(11) 0.0224(4) Uani 1 1 d . .
H00K H 0.4092 0.1160 0.5424 0.027 Uiso 1 1 calc R U
C00L C 0.38245(15) 0.33674(12) 0.11730(10) 0.0192(4) Uani 1 1 d . .
H00L H 0.3454 0.3756 0.0938 0.023 Uiso 1 1 calc R U
C00M C 0.70010(16) 0.28343(12) 0.75356(11) 0.0239(5) Uani 1 1 d . .
H00M H 0.7416 0.2848 0.7931 0.029 Uiso 1 1 calc R U
C00N C 0.26711(16) 0.53604(13) 0.14465(11) 0.0261(5) Uani 1 1 d . .
H00N H 0.3189 0.5585 0.1203 0.031 Uiso 1 1 calc R U
C00O C 0.72186(15) 0.32860(12) 0.69580(11) 0.0212(4) Uani 1 1 d . .
H00O H 0.7776 0.3613 0.6966 0.025 Uiso 1 1 calc R U
C00P C 0.54606(16) 0.21225(12) 0.42824(11) 0.0230(5) Uani 1 1 d . .
H00P H 0.5041 0.2518 0.4105 0.028 Uiso 1 1 calc R U
C00Q C 0.66078(14) 0.32529(12) 0.63661(11) 0.0191(4) Uani 1 1 d . .
H00Q H 0.6758 0.3557 0.5977 0.023 Uiso 1 1 calc R U
C00R C 0.48870(15) 0.21968(12) 0.18732(11) 0.0220(4) Uani 1 1 d . .
H00R H 0.5236 0.1798 0.2112 0.026 Uiso 1 1 calc R U
C00S C 0.39625(16) 0.26319(13) 0.08660(11) 0.0247(5) Uani 1 1 d . .
H00S H 0.3694 0.2530 0.0423 0.030 Uiso 1 1 calc R U
C00T C 0.55511(16) 0.23293(12) 0.69373(11) 0.0223(4) Uani 1 1 d . .
H00T H 0.4986 0.2011 0.6937 0.027 Uiso 1 1 calc R U
C00U C 0.27347(17) 0.11716(13) 0.58451(12) 0.0268(5) Uani 1 1 d . .
H00U H 0.2573 0.0646 0.5736 0.032 Uiso 1 1 calc R U
C00V C 0.57131(15) 0.64507(12) 0.17780(12) 0.0237(5) Uani 1 1 d . .
H00V H 0.5884 0.6923 0.2006 0.028 Uiso 1 1 calc R U
C00W C 0.60133(16) 0.63176(13) 0.11089(12) 0.0259(5) Uani 1 1 d . .
H00W H 0.6382 0.6702 0.0881 0.031 Uiso 1 1 calc R U
C00X C 0.61684(17) 0.23644(13) 0.75224(11) 0.0278(5) Uani 1 1 d . .
H00X H 0.6018 0.2065 0.7914 0.033 Uiso 1 1 calc R U
C00Y C 0.20727(16) 0.16364(13) 0.61944(11) 0.0239(5) Uani 1 1 d . .
H00Y H 0.1462 0.1428 0.6317 0.029 Uiso 1 1 calc R U
C010 C 0.65347(16) 0.10176(14) 0.40891(12) 0.0287(5) Uani 1 1 d . .
H010 H 0.6850 0.0675 0.3784 0.034 Uiso 1 1 calc R U
H10 H 0.1858(15) 0.4162(12) 0.5856(11) 0.018(5) Uiso 1 1 d . .
C011 C 0.14461(16) 0.40765(13) 0.42348(12) 0.0262(5) Uani 1 1 d . .
H01A H 0.1742 0.4581 0.4129 0.039 Uiso 1 1 calc R U
H01B H 0.1028 0.4135 0.4630 0.039 Uiso 1 1 calc R U
H01C H 0.1056 0.3896 0.3839 0.039 Uiso 1 1 calc R U
H11 H 0.3774(16) 0.4559(12) 0.6539(11) 0.023(6) Uiso 1 1 d . .
C012 C 0.23118(16) 0.24073(13) 0.63628(11) 0.0249(5) Uani 1 1 d . .
H012 H 0.1872 0.2718 0.6611 0.030 Uiso 1 1 calc R U
C013 C 0.32051(15) 0.27231(12) 0.61639(11) 0.0227(4) Uani 1 1 d . .
H013 H 0.3358 0.3251 0.6270 0.027 Uiso 1 1 calc R U
C014 C 0.44970(15) 0.20504(12) 0.12155(11) 0.0242(5) Uani 1 1 d . .
H014 H 0.4595 0.1557 0.1006 0.029 Uiso 1 1 calc R U
C015 C 0.11265(16) 0.46983(14) 0.21591(13) 0.0298(5) Uani 1 1 d . .
H015 H 0.0606 0.4472 0.2399 0.036 Uiso 1 1 calc R U
C016 C 0.66702(17) 0.09292(14) 0.48010(12) 0.0306(5) Uani 1 1 d . .
H016 H 0.7069 0.0519 0.4976 0.037 Uiso 1 1 calc R U
C017 C 0.57700(16) 0.56151(13) 0.07740(11) 0.0256(5) Uani 1 1 d . .
H017 H 0.5978 0.5525 0.0322 0.031 Uiso 1 1 calc R U
C018 C 0.59327(17) 0.16136(13) 0.38344(11) 0.0275(5) Uani 1 1 d . .
H018 H 0.5841 0.1676 0.3354 0.033 Uiso 1 1 calc R U
C019 C 0.15969(17) 0.25251(14) 0.45167(12) 0.0312(5) Uani 1 1 d . .
H01D H 0.1207 0.2459 0.4094 0.047 Uiso 1 1 calc R U
H01E H 0.1165 0.2608 0.4900 0.047 Uiso 1 1 calc R U
H01F H 0.1990 0.2056 0.4601 0.047 Uiso 1 1 calc R U
B01A B 0.31864(17) 0.49705(13) 0.64730(11) 0.0155(4) Uani 1 1 d . .
B01B B 0.34304(16) 0.59948(13) 0.63214(12) 0.0156(4) Uani 1 1 d . .
C01D C 0.17019(18) 0.55749(15) 0.12865(13) 0.0362(6) Uani 1 1 d . .
H01G H 0.1569 0.5948 0.0937 0.043 Uiso 1 1 calc R U
C01E C 0.09328(16) 0.52401(14) 0.16404(14) 0.0350(6) Uani 1 1 d . .
H01H H 0.0281 0.5382 0.1527 0.042 Uiso 1 1 calc R U
B01F B 0.15503(16) 0.56158(13) 0.56603(12) 0.0165(4) Uani 1 1 d . .
B01G B 0.20219(16) 0.47337(13) 0.60663(12) 0.0165(4) Uani 1 1 d . .
B01H B 0.24243(16) 0.63974(13) 0.58183(12) 0.0169(4) Uani 1 1 d . .
B01I B 0.21124(18) 0.49028(14) 0.69742(12) 0.0209(5) Uani 1 1 d . .
B01J B 0.13528(17) 0.63234(14) 0.63214(13) 0.0202(5) Uani 1 1 d . .
B01K B 0.25117(17) 0.65599(14) 0.67327(12) 0.0199(5) Uani 1 1 d . .
B01L B 0.11086(18) 0.53011(14) 0.64749(13) 0.0206(5) Uani 1 1 d . .
B01M B 0.29816(18) 0.56801(14) 0.71275(12) 0.0209(5) Uani 1 1 d . .

loop_
_atom_site_aniso_label
_atom_site_aniso_U_11
_atom_site_aniso_U_22
_atom_site_aniso_U_33
_atom_site_aniso_U_23
_atom_site_aniso_U_13
_atom_site_aniso_U_12
Ag01 0.01880(8) 0.01877(8) 0.00970(7) -0.00138(5) 0.00080(6) 0.00205(6)
B1 0.0122(10) 0.0134(10) 0.0133(10) -0.0006(8) -0.0007(8) 0.0018(8)
C1 0.0249(11) 0.0277(11) 0.0170(11) -0.0059(9) 0.0039(9) 0.0055(9)
O1 0.0260(8) 0.0278(8) 0.0214(8) -0.0079(6) 0.0044(6) -0.0047(6)
S1 0.0194(2) 0.0252(3) 0.0157(2) -0.0019(2) -0.0025(2) -0.0027(2)
Ag02 0.01864(8) 0.01218(7) 0.02198(8) 0.00468(6) -0.00443(6) -0.00019(6)
P003 0.0132(2) 0.0154(2) 0.0100(2) 0.00061(18) 0.00024(19) -0.00004(18)
P004 0.0163(2) 0.0114(2) 0.0165(2) 0.00260(19) -0.0018(2) 0.00002(18)
C007 0.0109(9) 0.0107(8) 0.0156(10) 0.0019(7) -0.0046(8) -0.0003(7)
C008 0.0127(9) 0.0119(9) 0.0143(9) 0.0008(7) -0.0033(8) -0.0001(7)
C009 0.0129(9) 0.0169(9) 0.0132(9) 0.0002(7) 0.0017(8) -0.0034(7)
C00A 0.0117(9) 0.0169(9) 0.0142(9) 0.0030(7) -0.0006(8) 0.0004(7)
C00B 0.0160(9) 0.0203(10) 0.0164(10) -0.0002(8) -0.0013(8) -0.0022(8)
C00C 0.0167(9) 0.0159(9) 0.0161(10) 0.0006(7) 0.0013(8) -0.0035(8)
C00D 0.0183(10) 0.0189(10) 0.0172(10) 0.0018(8) 0.0006(8) 0.0013(8)
C00E 0.0145(9) 0.0182(9) 0.0151(10) -0.0026(8) -0.0018(8) 0.0021(7)
C00F 0.0202(10) 0.0125(9) 0.0148(10) -0.0004(7) -0.0012(8) 0.0050(7)
C00G 0.0179(10) 0.0149(9) 0.0165(10) 0.0035(8) -0.0027(8) -0.0013(7)
C00H 0.0179(10) 0.0228(10) 0.0165(10) 0.0014(8) 0.0007(8) -0.0013(8)
C00I 0.0239(11) 0.0297(11) 0.0169(10) -0.0014(9) -0.0026(9) 0.0066(9)
C00J 0.0192(10) 0.0247(11) 0.0260(11) 0.0018(9) 0.0030(9) -0.0002(8)
C00K 0.0265(11) 0.0169(10) 0.0240(11) -0.0019(8) 0.0044(9) -0.0010(8)
C00L 0.0199(10) 0.0221(10) 0.0156(10) 0.0014(8) -0.0002(8) -0.0025(8)
C00M 0.0298(12) 0.0235(11) 0.0179(11) -0.0025(8) -0.0077(9) 0.0099(9)
C00N 0.0219(11) 0.0300(12) 0.0262(12) 0.0070(9) -0.0020(9) 0.0009(9)
C00O 0.0171(10) 0.0230(11) 0.0233(11) -0.0028(8) -0.0040(9) 0.0050(8)
C00P 0.0313(12) 0.0175(10) 0.0198(11) 0.0022(8) -0.0043(9) -0.0057(9)
C00Q 0.0195(10) 0.0188(10) 0.0191(10) 0.0013(8) -0.0010(8) 0.0044(8)
C00R 0.0210(10) 0.0178(10) 0.0274(12) 0.0004(9) 0.0021(9) 0.0007(8)
C00S 0.0297(12) 0.0287(11) 0.0155(10) -0.0057(9) -0.0009(9) -0.0083(9)
C00T 0.0296(11) 0.0176(10) 0.0196(11) 0.0027(8) -0.0026(9) -0.0014(8)
C00U 0.0331(12) 0.0183(10) 0.0289(12) 0.0006(9) 0.0019(10) -0.0093(9)
C00V 0.0226(11) 0.0186(10) 0.0297(12) 0.0014(9) -0.0009(9) -0.0034(8)
C00W 0.0225(11) 0.0237(11) 0.0316(12) 0.0103(9) 0.0046(10) -0.0037(9)
C00X 0.0423(13) 0.0237(11) 0.0173(11) 0.0053(9) -0.0027(10) 0.0008(10)
C00Y 0.0230(11) 0.0299(12) 0.0190(11) 0.0078(9) 0.0011(9) -0.0055(9)
C010 0.0240(11) 0.0389(13) 0.0235(12) -0.0143(10) 0.0047(10) -0.0046(10)
C011 0.0224(11) 0.0288(12) 0.0271(12) -0.0070(9) -0.0046(9) 0.0009(9)
C012 0.0234(11) 0.0277(11) 0.0240(11) 0.0009(9) 0.0044(9) 0.0038(9)
C013 0.0231(11) 0.0164(10) 0.0286(12) -0.0013(9) 0.0017(9) 0.0008(8)
C014 0.0271(11) 0.0199(10) 0.0260(12) -0.0068(9) 0.0070(10) -0.0057(9)
C015 0.0171(10) 0.0334(13) 0.0392(14) -0.0055(10) 0.0052(10) 0.0002(9)
C016 0.0263(12) 0.0381(13) 0.0271(12) -0.0079(10) -0.0040(10) 0.0140(10)
C017 0.0236(11) 0.0331(12) 0.0204(11) 0.0042(9) 0.0065(9) -0.0001(9)
C018 0.0399(13) 0.0280(12) 0.0146(10) -0.0012(9) -0.0007(10) -0.0108(10)
C019 0.0339(13) 0.0345(13) 0.0249(12) 0.0083(10) -0.0022(10) -0.0118(10)
B01A 0.0173(11) 0.0172(11) 0.0121(10) -0.0006(8) 0.0002(9) 0.0034(9)
B01B 0.0147(10) 0.0151(10) 0.0168(11) -0.0044(8) -0.0015(9) 0.0029(8)
C01D 0.0304(13) 0.0354(13) 0.0423(15) 0.0121(11) -0.0102(12) 0.0084(11)
C01E 0.0178(11) 0.0352(13) 0.0516(16) -0.0047(12) -0.0075(11) 0.0075(10)
B01F 0.0125(10) 0.0189(11) 0.0180(11) -0.0026(9) -0.0009(9) 0.0031(8)
B01G 0.0154(10) 0.0165(11) 0.0175(11) -0.0009(9) 0.0018(9) 0.0000(9)
B01H 0.0153(11) 0.0161(11) 0.0192(11) -0.0025(9) -0.0012(9) 0.0038(9)
B01I 0.0244(12) 0.0228(12) 0.0158(11) 0.0004(9) 0.0054(10) 0.0032(10)
B01J 0.0158(11) 0.0217(12) 0.0232(12) -0.0058(10) 0.0009(10) 0.0063(9)
B01K 0.0198(11) 0.0200(11) 0.0198(12) -0.0068(9) -0.0013(10) 0.0050(9)
B01L 0.0183(11) 0.0218(12) 0.0219(12) -0.0039(9) 0.0055(10) 0.0019(9)
B01M 0.0236(12) 0.0244(12) 0.0145(11) -0.0037(9) -0.0003(10) 0.0067(10)

loop_
_atom_type_symbol
_atom_type_description
_atom_type_scat_dispersion_real
_atom_type_scat_dispersion_imag
_atom_type_scat_source
C C 0.0033 0.0016 'International Tables Vol C Tables 4.2.6.8 and 6.1.1.4'
H H 0.0000 0.0000 'International Tables Vol C Tables 4.2.6.8 and 6.1.1.4'
B B 0.0013 0.0007 'International Tables Vol C Tables 4.2.6.8 and 6.1.1.4'
P P 0.1023 0.0942 'International Tables Vol C Tables 4.2.6.8 and 6.1.1.4'
Ag Ag -0.8971 1.1015 'International Tables Vol C Tables 4.2.6.8 and 6.1.1.4'
Au Au -2.0133 8.8022 'International Tables Vol C Tables 4.2.6.8 and 6.1.1.4'
S S 0.1246 0.1234 'International Tables Vol C Tables 4.2.6.8 and 6.1.1.4'
O O 0.0106 0.0060 'International Tables Vol C Tables 4.2.6.8 and 6.1.1.4'

loop_
_geom_angle_atom_site_label_1
_geom_angle_atom_site_label_2
_geom_angle_atom_site_label_3
_geom_angle
_geom_angle_site_symmetry_1
_geom_angle_site_symmetry_3
C008 Ag01 P003 158.97(5) . .
C008 Ag01 Ag02 43.35(5) . .
P003 Ag01 Ag02 157.517(13) . .
C007 B1 B01A 118.65(16) . .
C007 B1 B01B 120.11(16) . .
B01A B1 B01B 60.20(12) . .
C007 B1 B01G 121.31(16) . .
B01A B1 B01G 60.12(12) . .
B01B B1 B01G 108.22(15) . .
C007 B1 B01F 124.39(16) . .
B01A B1 B01F 108.20(15) . .
B01B B1 B01F 108.01(15) . .
B01G B1 B01F 60.04(12) . .
C007 B1 B01H 123.44(16) . .
B01A B1 B01H 108.32(15) . .
B01B B1 B01H 59.98(12) . .
B01G B1 B01H 108.24(15) . .
B01F B1 B01H 60.07(12) . .
B01M C1 B01K 62.98(14) . .
B01M C1 B01J 114.88(17) . .
B01K C1 B01J 63.01(14) . .
B01M C1 B01I 62.95(14) . .
B01K C1 B01I 115.47(16) . .
B01J C1 B01I 114.72(16) . .
B01M C1 B01L 114.62(16) . .
B01K C1 B01L 115.21(17) . .
B01J C1 B01L 62.72(14) . .
B01I C1 B01L 62.46(14) . .
B01M C1 H1 117.0(14) . .
B01K C1 H1 116.1(14) . .
B01J C1 H1 117.7(14) . .
B01I C1 H1 118.2(14) . .
B01L C1 H1 118.8(14) . .
O1 S1 C011 106.47(10) . .
O1 S1 C019 106.22(10) . .
C011 S1 C019 96.64(11) . .
C008 Ag02 P004 150.29(5) . .
C008 Ag02 C008 95.61(6) . 3_666
P004 Ag02 C008 113.67(4) . 3_666
C008 Ag02 C007 27.48(6) . .
P004 Ag02 C007 138.61(4) . .
C008 Ag02 C007 92.95(6) 3_666 .
C008 Ag02 Ag02 51.24(5) . 3_666
P004 Ag02 Ag02 157.655(15) . 3_666
C008 Ag02 Ag02 44.38(4) 3_666 3_666
C007 Ag02 Ag02 54.33(4) . 3_666
C008 Ag02 Ag01 39.12(5) . .
P004 Ag02 Ag01 128.451(14) . .
C008 Ag02 Ag01 106.34(4) 3_666 .
C007 Ag02 Ag01 66.01(4) . .
Ag02 Ag02 Ag01 71.045(6) 3_666 .
C00A P003 C00E 103.07(9) . .
C00A P003 C009 106.47(9) . .
C00E P003 C009 103.54(9) . .
C00A P003 Ag01 116.24(6) . .
C00E P003 Ag01 106.77(6) . .
C009 P003 Ag01 118.87(6) . .
C00C P004 C00F 104.84(9) . .
C00C P004 C00G 104.89(9) . .
C00F P004 C00G 104.49(9) . .
C00C P004 Ag02 115.53(6) . .
C00F P004 Ag02 110.95(6) . .
C00G P004 Ag02 115.06(6) . .
C008 C007 B1 179.4(2) . .
C008 C007 Ag02 59.47(11) . .
B1 C007 Ag02 120.31(12) . .
C007 C008 Ag01 161.93(15) . .
C007 C008 Ag02 93.04(13) . .
Ag01 C008 Ag02 97.53(7) . .
C007 C008 Ag02 85.92(12) . 3_666
Ag01 C008 Ag02 109.60(8) . 3_666
Ag02 C008 Ag02 84.39(6) . 3_666
C00B C009 C00L 119.12(18) . .
C00B C009 P003 119.06(14) . .
C00L C009 P003 121.81(15) . .
C00H C00A C00D 119.15(18) . .
C00H C00A P003 123.71(15) . .
C00D C00A P003 117.05(14) . .
C00R C00B C009 120.07(18) . .
C00R C00B H00B 120.0 . .
C009 C00B H00B 120.0 . .
C00I C00C C00P 119.30(19) . .
C00I C00C P004 122.70(15) . .
C00P C00C P004 118.00(15) . .
C00V C00D C00A 120.46(19) . .
C00V C00D H00D 119.8 . .
C00A C00D H00D 119.8 . .
C00N C00E C00J 119.21(19) . .
C00N C00E P003 124.16(16) . .
C00J C00E P003 116.60(15) . .
C00Q C00F C00T 119.20(18) . .
C00Q C00F P004 118.06(15) . .
C00T C00F P004 122.73(15) . .
C013 C00G C00K 119.04(18) . .
C013 C00G P004 116.62(15) . .
C00K C00G P004 124.32(16) . .
C017 C00H C00A 120.09(19) . .
C017 C00H H00H 120.0 . .
C00A C00H H00H 120.0 . .
C016 C00I C00C 120.1(2) . .
C016 C00I H00I 120.0 . .
C00C C00I H00I 120.0 . .
C015 C00J C00E 120.5(2) . .
C015 C00J H00J 119.8 . .
C00E C00J H00J 119.8 . .
C00G C00K C00U 119.86(19) . .
C00G C00K H00K 120.1 . .
C00U C00K H00K 120.1 . .
C00S C00L C009 120.29(19) . .
C00S C00L H00L 119.9 . .
C009 C00L H00L 119.9 . .
C00X C00M C00O 119.53(19) . .
C00X C00M H00M 120.2 . .
C00O C00M H00M 120.2 . .
C01D C00N C00E 119.8(2) . .
C01D C00N H00N 120.1 . .
C00E C00N H00N 120.1 . .
C00M C00O C00Q 120.0(2) . .
C00M C00O H00O 120.0 . .
C00Q C00O H00O 120.0 . .
C018 C00P C00C 120.0(2) . .
C018 C00P H00P 120.0 . .
C00C C00P H00P 120.0 . .
C00O C00Q C00F 120.37(19) . .
C00O C00Q H00Q 119.8 . .
C00F C00Q H00Q 119.8 . .
C014 C00R C00B 120.32(19) . .
C014 C00R H00R 119.8 . .
C00B C00R H00R 119.8 . .
C014 C00S C00L 120.08(19) . .
C014 C00S H00S 120.0 . .
C00L C00S H00S 120.0 . .
C00X C00T C00F 119.8(2) . .
C00X C00T H00T 120.1 . .
C00F C00T H00T 120.1 . .
C00Y C00U C00K 120.4(2) . .
C00Y C00U H00U 119.8 . .
C00K C00U H00U 119.8 . .
C00W C00V C00D 120.0(2) . .
C00W C00V H00V 120.0 . .
C00D C00V H00V 120.0 . .
C00V C00W C017 120.11(19) . .
C00V C00W H00W 119.9 . .
C017 C00W H00W 119.9 . .
C00M C00X C00T 121.0(2) . .
C00M C00X H00X 119.5 . .
C00T C00X H00X 119.5 . .
C012 C00Y C00U 120.0(2) . .
C012 C00Y H00Y 120.0 . .
C00U C00Y H00Y 120.0 . .
C018 C010 C016 119.5(2) . .
C018 C010 H010 120.3 . .
C016 C010 H010 120.3 . .
S1 C011 H01A 109.5 . .
S1 C011 H01B 109.5 . .
H01A C011 H01B 109.5 . .
S1 C011 H01C 109.5 . .
H01A C011 H01C 109.5 . .
H01B C011 H01C 109.5 . .
C00Y C012 C013 120.0(2) . .
C00Y C012 H012 120.0 . .
C013 C012 H012 120.0 . .
C012 C013 C00G 120.70(19) . .
C012 C013 H013 119.7 . .
C00G C013 H013 119.7 . .
C00R C014 C00S 120.09(19) . .
C00R C014 H014 120.0 . .
C00S C014 H014 120.0 . .
C01E C015 C00J 120.2(2) . .
C01E C015 H015 119.9 . .
C00J C015 H015 119.9 . .
C00I C016 C010 120.5(2) . .
C00I C016 H016 119.7 . .
C010 C016 H016 119.7 . .
C00W C017 C00H 120.2(2) . .
C00W C017 H017 119.9 . .
C00H C017 H017 119.9 . .
C010 C018 C00P 120.6(2) . .
C010 C018 H018 119.7 . .
C00P C018 H018 119.7 . .
S1 C019 H01D 109.5 . .
S1 C019 H01E 109.5 . .
H01D C019 H01E 109.5 . .
S1 C019 H01F 109.5 . .
H01D C019 H01F 109.5 . .
H01E C019 H01F 109.5 . .
B01M B01A B01I 60.49(13) . .
B01M B01A B1 107.68(15) . .
B01I B01A B1 107.98(16) . .
B01M B01A B01B 59.59(13) . .
B01I B01A B01B 108.07(15) . .
B1 B01A B01B 59.91(12) . .
B01M B01A B01G 108.08(16) . .
B01I B01A B01G 59.74(13) . .
B1 B01A B01G 60.21(12) . .
B01B B01A B01G 108.05(15) . .
B01M B01A H11 119.3(12) . .
B01I B01A H11 121.1(12) . .
B1 B01A H11 123.6(12) . .
B01B B01A H11 120.7(12) . .
B01G B01A H11 123.8(12) . .
B01M B01B B01K 60.35(13) . .
B01M B01B B1 107.72(16) . .
B01K B01B B1 108.31(15) . .
B01M B01B B01A 59.66(13) . .
B01K B01B B01A 108.19(16) . .
B1 B01B B01A 59.89(12) . .
B01M B01B B01H 108.40(16) . .
B01K B01B B01H 60.16(12) . .
B1 B01B B01H 60.35(12) . .
B01A B01B B01H 108.37(15) . .
B01M B01B H8 121.0(11) . .
B01K B01B H8 120.8(11) . .
B1 B01B H8 122.6(11) . .
B01A B01B H8 122.0(11) . .
B01H B01B H8 121.6(11) . .
C01E C01D C00N 120.4(2) . .
C01E C01D H01G 119.8 . .
C00N C01D H01G 119.8 . .
C015 C01E C01D 119.9(2) . .
C015 C01E H01H 120.0 . .
C01D C01E H01H 120.0 . .
B01J B01F B01L 60.34(13) . .
B01J B01F B1 107.37(15) . .
B01L B01F B1 107.18(16) . .
B01J B01F B01G 107.78(16) . .
B01L B01F B01G 59.38(13) . .
B1 B01F B01G 59.95(12) . .
B01J B01F B01H 59.62(13) . .
B01L B01F B01H 107.88(16) . .
B1 B01F B01H 60.01(12) . .
B01G B01F B01H 108.12(15) . .
B01J B01F H9 121.8(11) . .
B01L B01F H9 121.5(12) . .
B1 B01F H9 122.5(11) . .
B01G B01F H9 121.5(12) . .
B01H B01F H9 122.2(12) . .
B01L B01G B01I 60.25(13) . .
B01L B01G B01A 107.72(16) . .
B01I B01G B01A 59.69(13) . .
B01L B01G B1 107.62(15) . .
B01I B01G B1 107.50(16) . .
B01A B01G B1 59.66(12) . .
B01L B01G B01F 59.88(13) . .
B01I B01G B01F 108.13(16) . .
B01A B01G B01F 107.80(15) . .
B1 B01G B01F 60.01(12) . .
B01L B01G H10 121.2(11) . .
B01I B01G H10 121.9(11) . .
B01A B01G H10 122.7(11) . .
B1 B01G H10 122.4(11) . .
B01F B01G H10 121.1(11) . .
B01J B01H B01K 60.26(13) . .
B01J B01H B01B 107.54(16) . .
B01K B01H B01B 59.56(12) . .
B01J B01H B1 107.27(16) . .
B01K B01H B1 107.30(15) . .
B01B B01H B1 59.67(12) . .
B01J B01H B01F 59.58(13) . .
B01K B01H B01F 107.85(16) . .
B01B B01H B01F 107.66(15) . .
B1 B01H B01F 59.92(12) . .
B01J B01H H7 121.2(11) . .
B01K B01H H7 120.6(11) . .
B01B B01H H7 122.1(11) . .
B1 B01H H7 123.5(11) . .
B01F B01H H7 122.6(11) . .
C1 B01I B01A 104.01(16) . .
C1 B01I B01G 104.47(16) . .
B01A B01I B01G 60.58(13) . .
C1 B01I B01L 58.80(13) . .
B01A B01I B01L 108.00(16) . .
B01G B01I B01L 59.71(13) . .
C1 B01I B01M 58.20(13) . .
B01A B01I B01M 59.59(13) . .
B01G B01I B01M 108.03(16) . .
B01L B01I B01M 107.71(17) . .
C1 B01I H5 119.1(12) . .
B01A B01I H5 127.1(12) . .
B01G B01I H5 127.1(12) . .
B01L B01I H5 119.6(12) . .
B01M B01I H5 119.5(12) . .
C1 B01J B01F 104.75(16) . .
C1 B01J B01H 104.55(16) . .
B01F B01J B01H 60.80(13) . .
C1 B01J B01L 58.68(13) . .
B01F B01J B01L 59.96(13) . .
B01H B01J B01L 108.51(16) . .
C1 B01J B01K 58.24(13) . .
B01F B01J B01K 108.75(15) . .
B01H B01J B01K 60.18(13) . .
B01L B01J B01K 107.93(16) . .
C1 B01J H3 120.3(11) . .
B01F B01J H3 125.4(12) . .
B01H B01J H3 126.0(12) . .
B01L B01J H3 119.4(12) . .
B01K B01J H3 120.1(12) . .
C1 B01K B01B 104.12(16) . .
C1 B01K B01M 58.45(13) . .
B01B B01K B01M 59.61(13) . .
C1 B01K B01H 104.45(16) . .
B01B B01K B01H 60.28(12) . .
B01M B01K B01H 107.90(16) . .
C1 B01K B01J 58.74(13) . .
B01B B01K B01J 107.55(16) . .
B01M B01K B01J 107.68(17) . .
B01H B01K B01J 59.55(13) . .
C1 B01K H2 120.9(11) . .
B01B B01K H2 126.6(11) . .
B01M B01K H2 121.5(11) . .
B01H B01K H2 124.8(11) . .
B01J B01K H2 119.2(11) . .
C1 B01L B01G 104.68(16) . .
C1 B01L B01F 104.49(16) . .
B01G B01L B01F 60.74(13) . .
C1 B01L B01I 58.74(13) . .
B01G B01L B01I 60.05(13) . .
B01F B01L B01I 108.65(16) . .
C1 B01L B01J 58.60(13) . .
B01G B01L B01J 108.36(16) . .
B01F B01L B01J 59.70(13) . .
B01I B01L B01J 108.24(17) . .
C1 B01L H4 119.8(12) . .
B01G B01L H4 125.3(11) . .
B01F B01L H4 127.1(12) . .
B01I B01L H4 118.1(12) . .
B01J B01L H4 121.0(11) . .
C1 B01M B01B 104.54(16) . .
C1 B01M B01A 104.77(16) . .
B01B B01M B01A 60.74(13) . .
C1 B01M B01K 58.57(13) . .
B01B B01M B01K 60.03(13) . .
B01A B01M B01K 108.80(16) . .
C1 B01M B01I 58.85(13) . .
B01B B01M B01I 108.53(16) . .
B01A B01M B01I 59.92(13) . .
B01K B01M B01I 108.44(17) . .
C1 B01M H6 119.4(12) . .
B01B B01M H6 126.3(12) . .
B01A B01M H6 126.7(12) . .
B01K B01M H6 118.9(12) . .
B01I B01M H6 119.6(12) . .

loop_
_geom_bond_atom_site_label_1
_geom_bond_atom_site_label_2
_geom_bond_distance
_geom_bond_site_symmetry_2
Ag01 C008 2.0909(19) .
Ag01 P003 2.3794(5) .
Ag01 Ag02 3.2851(3) .
B1 C007 1.547(3) .
B1 B01A 1.769(3) .
B1 B01B 1.770(3) .
B1 B01G 1.779(3) .
B1 B01F 1.780(3) .
B1 B01H 1.782(3) .
C1 B01M 1.691(3) .
C1 B01K 1.693(3) .
C1 B01J 1.702(3) .
C1 B01I 1.703(3) .
C1 B01L 1.704(3) .
C1 H1 0.96(2) .
O1 S1 1.4964(15) .
S1 C011 1.780(2) .
S1 C019 1.788(2) .
Ag02 C008 2.2747(18) .
Ag02 P004 2.3758(5) .
Ag02 C008 2.5360(18) 3_666
Ag02 C007 2.6370(18) .
Ag02 Ag02 3.2368(4) 3_666
P003 C00A 1.8120(19) .
P003 C00E 1.8137(19) .
P003 C009 1.8157(19) .
P004 C00C 1.804(2) .
P004 C00F 1.8093(19) .
P004 C00G 1.809(2) .
C007 C008 1.219(3) .
C008 Ag02 2.5360(18) 3_666
C009 C00B 1.387(3) .
C009 C00L 1.390(3) .
C00A C00H 1.385(3) .
C00A C00D 1.387(3) .
C00B C00R 1.384(3) .
C00B H00B 0.9300 .
C00C C00I 1.382(3) .
C00C C00P 1.386(3) .
C00D C00V 1.382(3) .
C00D H00D 0.9300 .
C00E C00N 1.382(3) .
C00E C00J 1.383(3) .
C00F C00Q 1.385(3) .
C00F C00T 1.385(3) .
C00G C013 1.383(3) .
C00G C00K 1.383(3) .
C00H C017 1.383(3) .
C00H H00H 0.9300 .
C00I C016 1.376(3) .
C00I H00I 0.9300 .
C00J C015 1.373(3) .
C00J H00J 0.9300 .
C00K C00U 1.385(3) .
C00K H00K 0.9300 .
C00L C00S 1.381(3) .
C00L H00L 0.9300 .
C00M C00X 1.371(3) .
C00M C00O 1.379(3) .
C00M H00M 0.9300 .
C00N C01D 1.381(3) .
C00N H00N 0.9300 .
C00O C00Q 1.384(3) .
C00O H00O 0.9300 .
C00P C018 1.378(3) .
C00P H00P 0.9300 .
C00Q H00Q 0.9300 .
C00R C014 1.374(3) .
C00R H00R 0.9300 .
C00S C014 1.375(3) .
C00S H00S 0.9300 .
C00T C00X 1.378(3) .
C00T H00T 0.9300 .
C00U C00Y 1.372(3) .
C00U H00U 0.9300 .
C00V C00W 1.373(3) .
C00V H00V 0.9300 .
C00W C017 1.377(3) .
C00W H00W 0.9300 .
C00X H00X 0.9300 .
C00Y C012 1.369(3) .
C00Y H00Y 0.9300 .
C010 C018 1.369(3) .
C010 C016 1.378(3) .
C010 H010 0.9300 .
C011 H01A 0.9600 .
C011 H01B 0.9600 .
C011 H01C 0.9600 .
C012 C013 1.378(3) .
C012 H012 0.9300 .
C013 H013 0.9300 .
C014 H014 0.9300 .
C015 C01E 1.366(3) .
C015 H015 0.9300 .
C016 H016 0.9300 .
C017 H017 0.9300 .
C018 H018 0.9300 .
C019 H01D 0.9600 .
C019 H01E 0.9600 .
C019 H01F 0.9600 .
B01A B01M 1.756(3) .
B01A B01I 1.762(3) .
B01A B01B 1.775(3) .
B01A B01G 1.778(3) .
B01A H11 1.06(2) .
B01B B01M 1.755(3) .
B01B B01K 1.762(3) .
B01B B01H 1.775(3) .
B01B H8 1.06(2) .
C01D C01E 1.374(3) .
C01D H01G 0.9300 .
C01E H01H 0.9300 .
B01F B01J 1.761(3) .
B01F B01L 1.766(3) .
B01F B01G 1.781(3) .
B01F B01H 1.783(3) .
B01F H9 1.05(2) .
B01G B01L 1.757(3) .
B01G B01I 1.763(3) .
B01G H10 1.06(2) .
B01H B01J 1.762(3) .
B01H B01K 1.773(3) .
B01H H7 1.09(2) .
B01I B01L 1.766(3) .
B01I B01M 1.772(3) .
B01I H5 1.07(2) .
B01J B01L 1.772(3) .
B01J B01K 1.774(3) .
B01J H3 1.09(2) .
B01K B01M 1.768(3) .
B01K H2 1.07(2) .
B01L H4 1.07(2) .
B01M H6 1.05(2) .
